data_8102184
loop_
_publ_author_name
'Wang, Ying-Hua'

_publ_section_title
;
Crystal structure of 4,4'-bipyridine - 2-nitrobenzene-1,4-dioxyacetic 
acid - water (1:1:1), C~10~H~7~NO~8~ &#x00B7; C~10~H~10~N~2~ &#x00B7; 
H~2~O
;
_journal_issue 4
_journal_name_full 'Zeitschrift f\"ur Kristallographie - New Crystal Structures'
_journal_page_first 393
_journal_page_last 394
_journal_volume 222
_journal_year 2007
_chemical_formula_structural 'C10H7NO8 &#x00B7; C10H10N2 &#x00B7; H2O'
_chemical_formula_sum 'C20 H19 N3 O9'
_chemical_formula_weight 445.38
_chemical_name_systematic
;
4,4'-bipyridine - 2-nitro-benzene-1,4-dioxyacetic acid - water (1:1:1)
;
_space_group_IT_number 2
_symmetry_cell_setting triclinic
_symmetry_space_group_name_Hall '-P 1'
_symmetry_space_group_name_H-M 'P -1'
_atom_sites_solution_hydrogens geom
_atom_sites_solution_primary direct
_atom_sites_solution_secondary difmap
_audit_creation_method SHELXL-97
_cell_angle_alpha 77.501(1)
_cell_angle_beta 74.023(1)
_cell_angle_gamma 67.092(1)
_cell_formula_units_Z 2
_cell_length_a 8.7231(3)
_cell_length_b 9.6718(3)
_cell_length_c 12.8745(4)
_cell_measurement_reflns_used 8568
_cell_measurement_temperature 153(2)
_cell_measurement_theta_max 27.52
_cell_measurement_theta_min 3.00
_cell_volume 954.53(5)
_computing_cell_refinement 'Rapid Auto Version 3.0 (Rigaku 2004)'
_computing_data_collection 'Rapid Auto Version 3.0 (Rigaku 2004)'
_computing_data_reduction 'Rapid Auto Version 3.0 (Rigaku 2004)'
_computing_molecular_graphics 'Siemens SHELXTL'
_computing_publication_material 'Siemens SHELXTL'
_computing_structure_refinement 'SHELXL-97 (Sheldrick, 1997)'
_computing_structure_solution 'SHELXS-97 (Sheldrick, 1990)'
_diffrn_ambient_temperature 153(2)
_diffrn_measured_fraction_theta_full 0.991
_diffrn_measured_fraction_theta_max 0.991
_diffrn_measurement_device_type 'Rigaku R-AXIS RAPID'
_diffrn_measurement_method omega
_diffrn_radiation_monochromator graphite
_diffrn_radiation_source 'Rotating Anode'
_diffrn_radiation_type MoK\a
_diffrn_radiation_wavelength 0.71073
_diffrn_reflns_av_R_equivalents 0.0175
_diffrn_reflns_av_sigmaI/netI 0.0191
_diffrn_reflns_limit_h_max 11
_diffrn_reflns_limit_h_min -10
_diffrn_reflns_limit_k_max 12
_diffrn_reflns_limit_k_min -12
_diffrn_reflns_limit_l_max 16
_diffrn_reflns_limit_l_min -16
_diffrn_reflns_number 9490
_diffrn_reflns_theta_full 27.48
_diffrn_reflns_theta_max 27.48
_diffrn_reflns_theta_min 3.00
_diffrn_standards_decay_% 0
_diffrn_standards_interval_count 0
_diffrn_standards_interval_time 0
_diffrn_standards_number 0
_exptl_absorpt_coefficient_mu 0.124
_exptl_absorpt_correction_type none
_exptl_crystal_colour yellow
_exptl_crystal_density_diffrn 1.550
_exptl_crystal_density_meas 0
_exptl_crystal_density_method 1.550
_exptl_crystal_description block
_exptl_crystal_F_000 464
_exptl_crystal_size_max 0.35
_exptl_crystal_size_mid 0.27
_exptl_crystal_size_min 0.11
_refine_diff_density_max 0.376
_refine_diff_density_min -0.260
_refine_diff_density_rms 0.050
_refine_ls_extinction_method none
_refine_ls_goodness_of_fit_ref 1.036
_refine_ls_hydrogen_treatment mixed
_refine_ls_matrix_type full
_refine_ls_number_parameters 365
_refine_ls_number_reflns 4351
_refine_ls_number_restraints 0
_refine_ls_restrained_S_all 1.036
_refine_ls_R_factor_all 0.0379
_refine_ls_R_factor_gt 0.0344
_refine_ls_shift/su_max 0.000
_refine_ls_shift/su_mean 0.000
_refine_ls_structure_factor_coef Fsqd
_refine_ls_weighting_details 'calc w=1/[\s^2^(Fo^2^)+(0.0710P)^2^+0.1700P] where P=(Fo^2^+2Fc^2^)/3'
_refine_ls_weighting_scheme calc
_refine_ls_wR_factor_gt 0.1029
_refine_ls_wR_factor_ref 0.1057
_reflns_number_gt 3879
_reflns_number_total 4351
_reflns_threshold_expression >2sigma(I)
_cod_data_source_file 1267-2104.cff
_cod_data_source_block wang
_cod_depositor_comments
;
The following automatic conversions were performed:
'_symmetry_cell_setting' value 'Triclinic' changed to 'triclinic'
according to '/home/saulius/struct/CIF-dictionaries/cif_core.dic'
dictionary named 'cif_core.dic' version 2.4.1 from 2010-06-29.

Automatic conversion script
Id: cif_fix_enum 1555 2011-01-17 13:19:09Z saulius 
;
_cod_original_sg_symbol_H-M P-1
_cod_database_code 8102184

loop_
_symmetry_equiv_pos_as_xyz
'x, y, z'
'-x, -y, -z'

loop_
_atom_site_label
_atom_site_type_symbol
_atom_site_fract_x
_atom_site_fract_y
_atom_site_fract_z
_atom_site_U_iso_or_equiv
_atom_site_adp_type
_atom_site_occupancy
_atom_site_symmetry_multiplicity
_atom_site_Wyckoff_symbol
_atom_site_calc_flag
_atom_site_refinement_flags
_atom_site_disorder_assembly
_atom_site_disorder_group
O1 O 0.62670(9) 0.76162(9) 0.30591(6) 0.02060(17) Uani 1 2 i d . . .
O2 O 0.30889(10) 0.61148(10) 0.45634(6) 0.02615(19) Uani 1 2 i d . . .
O3 O 0.43719(9) 0.62582(9) 0.28087(6) 0.02225(18) Uani 1 2 i d . . .
H3O H 0.325(3) 0.559(2) 0.2752(19) 0.078(7) Uiso 1 2 i d . . .
O4 O 0.80393(11) 0.72283(10) 0.10330(7) 0.0288(2) Uani 1 2 i d . . .
O5 O 0.85667(12) 0.92892(10) 0.03584(6) 0.0318(2) Uani 1 2 i d . . .
O6 O 1.12682(9) 0.97027(9) 0.32304(6) 0.02139(17) Uani 1 2 i d . . .
O7 O 1.46172(9) 1.09072(9) 0.15733(6) 0.02188(17) Uani 1 2 i d . . .
H7O H 1.531(3) 1.148(3) 0.167(2) 0.090(8) Uiso 1 2 i d . . .
O8 O 1.34504(10) 1.09674(9) 0.33589(6) 0.02411(18) Uani 1 2 i d . . .
N1 N 0.83576(11) 0.83228(10) 0.11201(7) 0.0205(2) Uani 1 2 i d . . .
C1 C 0.74715(13) 0.81219(11) 0.31382(8) 0.0172(2) Uani 1 2 i d . . .
C2 C 0.85488(12) 0.84736(11) 0.21799(8) 0.0172(2) Uani 1 2 i d . . .
C3 C 0.98291(12) 0.90057(11) 0.21609(8) 0.0179(2) Uani 1 2 i d . . .
H3 H 1.0477(19) 0.9195(17) 0.1478(13) 0.032(4) Uiso 1 2 i d . . .
C4 C 1.00623(13) 0.91842(11) 0.31398(8) 0.0180(2) Uani 1 2 i d . . .
C5 C 0.89826(13) 0.88700(12) 0.41127(9) 0.0205(2) Uani 1 2 i d . . .
H5 H 0.9140(18) 0.9027(16) 0.4803(12) 0.026(3) Uiso 1 2 i d . . .
C6 C 0.77017(13) 0.83616(12) 0.41118(8) 0.0198(2) Uani 1 2 i d . . .
H6 H 0.6959(19) 0.8185(17) 0.4787(13) 0.032(4) Uiso 1 2 i d . . .
C7 C 0.51756(13) 0.72520(12) 0.40430(8) 0.0186(2) Uani 1 2 i d . . .
H7A H 0.4383(17) 0.8163(15) 0.4385(11) 0.023(3) Uiso 1 2 i d . . .
H7B H 0.5862(18) 0.6549(16) 0.4560(12) 0.026(3) Uiso 1 2 i d . . .
C8 C 0.41136(12) 0.64828(11) 0.38004(8) 0.0175(2) Uani 1 2 i d . . .
C9 C 1.23691(12) 1.00147(12) 0.22387(8) 0.0177(2) Uani 1 2 i d . . .
H9A H 1.1730(18) 1.0753(16) 0.1723(12) 0.025(3) Uiso 1 2 i d . . .
H9B H 1.3039(17) 0.9102(15) 0.1898(11) 0.022(3) Uiso 1 2 i d . . .
C10 C 1.35341(12) 1.06758(11) 0.24706(8) 0.0172(2) Uani 1 2 i d . . .
N2 N 0.23472(11) 0.50904(10) 0.26034(7) 0.01903(19) Uani 1 2 i d . . .
N3 N -0.35628(11) 0.22662(10) 0.18746(8) 0.02081(19) Uani 1 2 i d . . .
C11 C 0.24980(13) 0.46631(12) 0.16467(8) 0.0198(2) Uani 1 2 i d . . .
H11 H 0.3449(18) 0.4748(16) 0.1085(12) 0.026(3) Uiso 1 2 i d . . .
C12 C 0.13559(13) 0.41073(12) 0.14869(8) 0.0187(2) Uani 1 2 i d . . .
H12 H 0.1556(18) 0.3772(15) 0.0795(12) 0.025(3) Uiso 1 2 i d . . .
C13 C -0.00117(12) 0.39983(11) 0.23329(8) 0.0161(2) Uani 1 2 i d . . .
C14 C -0.01350(13) 0.44313(12) 0.33288(8) 0.0199(2) Uani 1 2 i d . . .
H14 H -0.1006(19) 0.4370(17) 0.3942(13) 0.031(4) Uiso 1 2 i d . . .
C15 C 0.10652(13) 0.49649(13) 0.34303(9) 0.0212(2) Uani 1 2 i d . . .
H15 H 0.1022(19) 0.5278(17) 0.4083(13) 0.031(4) Uiso 1 2 i d . . .
C16 C -0.34308(14) 0.23096(13) 0.28762(9) 0.0228(2) Uani 1 2 i d . . .
H16 H -0.4174(19) 0.1881(17) 0.3459(12) 0.031(4) Uiso 1 2 i d . . .
C17 C -0.23064(13) 0.28702(13) 0.30650(9) 0.0211(2) Uani 1 2 i d . . .
H17 H -0.223(2) 0.2834(18) 0.3800(14) 0.038(4) Uiso 1 2 i d . . .
C18 C -0.12724(12) 0.34240(11) 0.21820(8) 0.0167(2) Uani 1 2 i d . . .
C19 C -0.14433(14) 0.33982(13) 0.11419(9) 0.0225(2) Uani 1 2 i d . . .
H19 H -0.083(2) 0.3827(17) 0.0503(13) 0.033(4) Uiso 1 2 i d . . .
C20 C -0.25844(14) 0.28082(13) 0.10233(9) 0.0243(2) Uani 1 2 i d . . .
H20 H -0.270(2) 0.2747(18) 0.0361(14) 0.039(4) Uiso 1 2 i d . . .
O9 O 0.49815(12) 0.69898(13) 0.05198(8) 0.0372(2) Uani 1 2 i d . . .
H9OA H 0.528(3) 0.681(2) 0.1164(19) 0.063(6) Uiso 1 2 i d . . .
H9OB H 0.545(3) 0.778(3) 0.012(2) 0.084(7) Uiso 1 2 i d . . .

loop_
_atom_site_aniso_label
_atom_site_aniso_U_11
_atom_site_aniso_U_22
_atom_site_aniso_U_33
_atom_site_aniso_U_23
_atom_site_aniso_U_13
_atom_site_aniso_U_12
O1 0.0228(4) 0.0328(4) 0.0151(3) -0.0010(3) -0.0017(3) -0.0217(3)
O2 0.0282(4) 0.0413(5) 0.0185(4) -0.0010(3) -0.0006(3) -0.0267(4)
O3 0.0248(4) 0.0332(4) 0.0162(4) -0.0042(3) -0.0007(3) -0.0200(3)
O4 0.0351(4) 0.0384(5) 0.0248(4) -0.0100(4) -0.0021(3) -0.0253(4)
O5 0.0442(5) 0.0435(5) 0.0163(4) 0.0042(4) -0.0062(3) -0.0285(4)
O6 0.0213(4) 0.0341(4) 0.0176(4) -0.0026(3) -0.0021(3) -0.0208(3)
O7 0.0217(4) 0.0309(4) 0.0199(4) -0.0024(3) -0.0025(3) -0.0181(3)
O8 0.0259(4) 0.0340(4) 0.0198(4) -0.0048(3) -0.0032(3) -0.0185(3)
N1 0.0196(4) 0.0299(5) 0.0167(4) -0.0040(4) -0.0013(3) -0.0149(4)
C1 0.0169(4) 0.0208(5) 0.0183(5) -0.0009(4) -0.0036(4) -0.0123(4)
C2 0.0188(4) 0.0213(5) 0.0152(5) -0.0021(4) -0.0035(4) -0.0110(4)
C3 0.0177(4) 0.0221(5) 0.0167(5) -0.0010(4) -0.0011(4) -0.0125(4)
C4 0.0173(4) 0.0217(5) 0.0205(5) -0.0018(4) -0.0044(4) -0.0126(4)
C5 0.0222(5) 0.0275(5) 0.0177(5) -0.0019(4) -0.0046(4) -0.0152(4)
C6 0.0208(5) 0.0271(5) 0.0162(5) -0.0008(4) -0.0014(4) -0.0160(4)
C7 0.0213(5) 0.0262(5) 0.0138(4) 0.0005(4) -0.0025(4) -0.0165(4)
C8 0.0170(4) 0.0208(5) 0.0173(5) 0.0002(4) -0.0041(3) -0.0105(4)
C9 0.0170(4) 0.0224(5) 0.0173(5) -0.0017(4) -0.0023(4) -0.0121(4)
C10 0.0154(4) 0.0182(4) 0.0202(5) -0.0008(4) -0.0045(4) -0.0085(4)
N2 0.0178(4) 0.0225(4) 0.0212(4) -0.0035(3) -0.0035(3) -0.0118(3)
N3 0.0189(4) 0.0240(4) 0.0247(5) -0.0022(4) -0.0060(3) -0.0125(3)
C11 0.0180(4) 0.0244(5) 0.0197(5) -0.0033(4) -0.0016(4) -0.0115(4)
C12 0.0188(5) 0.0231(5) 0.0174(5) -0.0040(4) -0.0027(4) -0.0106(4)
C13 0.0155(4) 0.0166(4) 0.0184(5) -0.0019(4) -0.0043(4) -0.0076(3)
C14 0.0182(5) 0.0264(5) 0.0189(5) -0.0053(4) 0.0002(4) -0.0133(4)
C15 0.0222(5) 0.0279(5) 0.0193(5) -0.0067(4) -0.0033(4) -0.0136(4)
C16 0.0216(5) 0.0290(5) 0.0231(5) -0.0042(4) -0.0020(4) -0.0160(4)
C17 0.0217(5) 0.0283(5) 0.0186(5) -0.0045(4) -0.0021(4) -0.0150(4)
C18 0.0152(4) 0.0173(4) 0.0201(5) -0.0030(4) -0.0042(4) -0.0076(4)
C19 0.0240(5) 0.0306(5) 0.0190(5) 0.0002(4) -0.0050(4) -0.0176(4)
C20 0.0264(5) 0.0340(6) 0.0211(5) -0.0010(4) -0.0085(4) -0.0184(5)
O9 0.0400(5) 0.0602(6) 0.0230(4) -0.0036(4) -0.0084(4) -0.0294(5)

loop_
_atom_type_symbol
_atom_type_description
_atom_type_scat_dispersion_real
_atom_type_scat_dispersion_imag
_atom_type_scat_source
C C 0.0033 0.0016 'International Tables Vol C Tables 4.2.6.8 and 6.1.1.4'
H H 0.0000 0.0000 'International Tables Vol C Tables 4.2.6.8 and 6.1.1.4'
N N 0.0061 0.0033 'International Tables Vol C Tables 4.2.6.8 and 6.1.1.4'
O O 0.0106 0.0060 'International Tables Vol C Tables 4.2.6.8 and 6.1.1.4'

loop_
_geom_angle_atom_site_label_1
_geom_angle_atom_site_label_2
_geom_angle_atom_site_label_3
_geom_angle
_geom_angle_site_symmetry_1
_geom_angle_site_symmetry_3
_geom_angle_publ_flag
C1 O1 C7 117.83(8) . . ?
C8 O3 H3O 108.3(9) . . ?
C4 O6 C9 115.98(8) . . ?
C10 O7 H7O 112.6(14) . . ?
O5 N1 O4 123.65(9) . . ?
O5 N1 C2 117.59(9) . . ?
O4 N1 C2 118.74(9) . . ?
O1 C1 C2 118.16(9) . . ?
O1 C1 C6 125.07(9) . . ?
C2 C1 C6 116.75(9) . . ?
C3 C2 C1 123.24(9) . . ?
C3 C2 N1 116.03(9) . . ?
C1 C2 N1 120.72(9) . . ?
C4 C3 C2 118.68(9) . . ?
C4 C3 H3 125.4(10) . . ?
C2 C3 H3 116.0(10) . . ?
O6 C4 C3 124.32(9) . . ?
O6 C4 C5 116.16(9) . . ?
C3 C4 C5 119.48(9) . . ?
C6 C5 C4 120.88(9) . . ?
C6 C5 H5 120.3(8) . . ?
C4 C5 H5 118.8(8) . . ?
C5 C6 C1 120.92(9) . . ?
C5 C6 H6 119.2(9) . . ?
C1 C6 H6 119.9(9) . . ?
O1 C7 C8 109.67(8) . . ?
O1 C7 H7A 111.9(8) . . ?
C8 C7 H7A 107.6(8) . . ?
O1 C7 H7B 109.9(8) . . ?
C8 C7 H7B 108.2(8) . . ?
H7A C7 H7B 109.5(12) . . ?
O2 C8 O3 125.12(9) . . ?
O2 C8 C7 117.70(9) . . ?
O3 C8 C7 117.17(8) . . ?
O6 C9 C10 109.28(8) . . ?
O6 C9 H9A 111.5(8) . . ?
C10 C9 H9A 107.4(8) . . ?
O6 C9 H9B 110.7(8) . . ?
C10 C9 H9B 109.9(8) . . ?
H9A C9 H9B 108.0(12) . . ?
O8 C10 O7 125.42(9) . . ?
O8 C10 C9 124.23(9) . . ?
O7 C10 C9 110.34(8) . . ?
C11 N2 C15 119.38(9) . . ?
C11 N2 H3O 123.2(12) . . ?
C15 N2 H3O 117.4(12) . . ?
C16 N3 C20 118.42(9) . . ?
N2 C11 C12 121.65(9) . . ?
N2 C11 H11 116.5(9) . . ?
C12 C11 H11 121.8(9) . . ?
C11 C12 C13 119.82(9) . . ?
C11 C12 H12 118.1(8) . . ?
C13 C12 H12 122.0(8) . . ?
C12 C13 C14 117.67(9) . . ?
C12 C13 C18 121.09(9) . . ?
C14 C13 C18 121.23(9) . . ?
C15 C14 C13 119.21(9) . . ?
C15 C14 H14 118.1(9) . . ?
C13 C14 H14 122.7(9) . . ?
N2 C15 C14 122.25(9) . . ?
N2 C15 H15 115.8(10) . . ?
C14 C15 H15 121.9(9) . . ?
N3 C16 C17 122.66(10) . . ?
N3 C16 H16 113.9(9) . . ?
C17 C16 H16 123.4(9) . . ?
C16 C17 C18 119.23(10) . . ?
C16 C17 H17 119.2(10) . . ?
C18 C17 H17 121.5(10) . . ?
C17 C18 C19 117.59(9) . . ?
C17 C18 C13 121.64(9) . . ?
C19 C18 C13 120.76(9) . . ?
C20 C19 C18 119.58(10) . . ?
C20 C19 H19 118.5(9) . . ?
C18 C19 H19 121.9(9) . . ?
N3 C20 C19 122.50(10) . . ?
N3 C20 H20 115.8(10) . . ?
C19 C20 H20 121.7(10) . . ?
H9OA O9 H9OB 102.6(19) . . ?

loop_
_geom_bond_atom_site_label_1
_geom_bond_atom_site_label_2
_geom_bond_distance
_geom_bond_site_symmetry_2
_geom_bond_publ_flag
O1 C1 1.3543(12) . ?
O1 C7 1.4279(11) . ?
O2 C8 1.2263(12) . ?
O3 C8 1.2852(12) . ?
O3 H3O 1.39(2) . ?
O4 N1 1.2278(12) . ?
O5 N1 1.2272(13) . ?
O6 C4 1.3694(12) . ?
O6 C9 1.4238(12) . ?
O7 C10 1.3149(12) . ?
O7 H7O 1.02(3) . ?
O8 C10 1.2126(13) . ?
N1 C2 1.4632(13) . ?
C1 C2 1.3964(14) . ?
C1 C6 1.4021(14) . ?
C2 C3 1.3927(13) . ?
C3 C4 1.3864(14) . ?
C3 H3 0.929(16) . ?
C4 C5 1.3988(14) . ?
C5 C6 1.3853(14) . ?
C5 H5 0.987(15) . ?
C6 H6 0.957(16) . ?
C7 C8 1.5185(13) . ?
C7 H7A 0.987(13) . ?
C7 H7B 0.985(15) . ?
C9 C10 1.5120(13) . ?
C9 H9A 0.975(15) . ?
C9 H9B 0.968(14) . ?
N2 C11 1.3394(14) . ?
N2 C15 1.3391(13) . ?
N2 H3O 1.14(2) . ?
N3 C16 1.3368(14) . ?
N3 C20 1.3376(14) . ?
C11 C12 1.3789(14) . ?
C11 H11 0.956(15) . ?
C12 C13 1.3976(13) . ?
C12 H12 0.962(15) . ?
C13 C14 1.3973(14) . ?
C13 C18 1.4817(13) . ?
C14 C15 1.3802(14) . ?
C14 H14 0.943(16) . ?
C15 H15 0.939(16) . ?
C16 C17 1.3846(14) . ?
C16 H16 0.981(15) . ?
C17 C18 1.3932(14) . ?
C17 H17 0.960(17) . ?
C18 C19 1.3939(14) . ?
C19 C20 1.3797(14) . ?
C19 H19 0.956(16) . ?
C20 H20 0.902(17) . ?
O9 H9OA 0.90(2) . ?
O9 H9OB 0.98(3) . ?

loop_
_geom_hbond_atom_site_label_D
_geom_hbond_atom_site_label_H
_geom_hbond_atom_site_label_A
_geom_hbond_distance_DH
_geom_hbond_distance_HA
_geom_hbond_distance_DA
_geom_hbond_angle_DHA
_geom_hbond_site_symmetry_A
N2 H3O O3 1.14(2) 1.39(2) 2.5306(11) 173(2) .
O7 H7O N3 1.02(3) 1.55(3) 2.5656(11) 176(2) 1_765
O9 H9OA O3 0.90(2) 2.08(2) 2.8275(12) 140.4(18) .
O9 H9OB O7 0.98(3) 2.28(3) 3.0305(13) 133(2) 2_775
